data_7717595
loop_
_publ_author_name
'Kucheriv, Olesia I.'
'Haleliuk, Dmytro A.'
'Shova, Sergiu'
'Gural'skiy, Il'ya A.'

_publ_section_title
;
 Fine tuning of optical band gap in mixed halide aziridinium lead
 perovskites
;
_journal_name_full 'Dalton Transactions'
_journal_paper_doi 10.1039/D4DT02879A
_journal_year 2024
_chemical_formula_moiety 'Br2.08 I0.92 Pb, 4(C0.5 N0.25)'
_chemical_formula_sum 'C2 Br2.08 I0.92 N Pb'
_chemical_formula_weight 528.18
_space_group_crystal_system cubic
_space_group_IT_number 221
_space_group_name_Hall '-P 4 2 3'
_space_group_name_H-M_alt 'P m -3 m'
_atom_sites_solution_primary dual
_audit_creation_date 2024-08-21
_audit_creation_method
;
Olex2 1.5
(compiled 2024.02.16 svn.r378c4104 for OlexSys, GUI svn.r6928)
;
_audit_update_record
;
2024-10-12 deposited with the CCDC.	2024-11-27 downloaded from the CCDC.
;
_cell_angle_alpha 90
_cell_angle_beta 90
_cell_angle_gamma 90
_cell_formula_units_Z 1
_cell_length_a 6.0775(3)
_cell_length_b 6.0775(3)
_cell_length_c 6.0775(3)
_cell_measurement_reflns_used 326
_cell_measurement_temperature 250(2)
_cell_measurement_theta_max 28.7780
_cell_measurement_theta_min 4.7340
_cell_volume 224.479(19)
_computing_cell_refinement 'CrysAlisPro 1.171.42.90a (Rigaku OD, 2023)'
_computing_data_collection 'CrysAlisPro 1.171.42.90a (Rigaku OD, 2023)'
_computing_data_reduction 'CrysAlisPro 1.171.42.90a (Rigaku OD, 2023)'
_computing_molecular_graphics 'Olex2 1.5 (Dolomanov et al., 2009)'
_computing_publication_material 'Olex2 1.5 (Dolomanov et al., 2009)'
_computing_structure_refinement 'SHELXL 2018/3 (Sheldrick, 2015)'
_computing_structure_solution 'SHELXT 2018/2 (Sheldrick, 2018)'
_diffrn_ambient_environment N~2~
_diffrn_ambient_temperature 250(2)
_diffrn_detector 'Hybrid Pixel Array Detector'
_diffrn_detector_area_resol_mean 10.0000
_diffrn_detector_type HyPix
_diffrn_measured_fraction_theta_full 1.000
_diffrn_measured_fraction_theta_max 0.912
_diffrn_measurement_details
;
List of Runs (angles in degrees, time in seconds):

  # Type    Start    End  Width  t~exp~   \w     \q     \k     \f   Frames
#--------------------------------------------------------------------------
  1  \w     -9.00  40.00   0.50    5.00    --    5.21  14.00 -98.00   98
;
_diffrn_measurement_device 'four-circle diffractometer'
_diffrn_measurement_device_type 'XtaLAB Synergy, Dualflex, HyPix'
_diffrn_measurement_method '\w scans'
_diffrn_orient_matrix_type 'CrysAlisPro convention (1999,Acta A55,543-557)'
_diffrn_orient_matrix_UB_11 0.0031103000
_diffrn_orient_matrix_UB_12 0.0217083000
_diffrn_orient_matrix_UB_13 -0.1146362000
_diffrn_orient_matrix_UB_21 -0.1167138000
_diffrn_orient_matrix_UB_22 -0.0017602000
_diffrn_orient_matrix_UB_23 -0.0034124000
_diffrn_orient_matrix_UB_31 -0.0022804000
_diffrn_orient_matrix_UB_32 0.1145846000
_diffrn_orient_matrix_UB_33 0.0216464000
_diffrn_radiation_monochromator mirror
_diffrn_radiation_probe x-ray
_diffrn_radiation_type MoK\a
_diffrn_radiation_wavelength 0.71073
_diffrn_reflns_av_R_equivalents 0.0243
_diffrn_reflns_av_unetI/netI 0.0160
_diffrn_reflns_Laue_measured_fraction_full 1.000
_diffrn_reflns_Laue_measured_fraction_max 0.912
_diffrn_reflns_limit_h_max 5
_diffrn_reflns_limit_h_min -1
_diffrn_reflns_limit_k_max 6
_diffrn_reflns_limit_k_min -6
_diffrn_reflns_limit_l_max 5
_diffrn_reflns_limit_l_min -7
_diffrn_reflns_number 379
_diffrn_reflns_point_group_measured_fraction_full 1.000
_diffrn_reflns_point_group_measured_fraction_max 0.912
_diffrn_reflns_theta_full 25.242
_diffrn_reflns_theta_max 29.289
_diffrn_reflns_theta_min 3.352
_diffrn_source 'micro-focus sealed X-ray tube'
_diffrn_source_type 'PhotonJet (Mo) X-ray Source'
_exptl_absorpt_coefficient_mu 31.118
_exptl_absorpt_correction_T_max 1.00000
_exptl_absorpt_correction_T_min 0.69572
_exptl_absorpt_correction_type multi-scan
_exptl_absorpt_process_details
;
CrysAlisPro 1.171.42.90a (Rigaku Oxford Diffraction, 2023)
Empirical absorption correction using spherical harmonics,
implemented in SCALE3 ABSPACK scaling algorithm.
;
_exptl_crystal_colour 'dark red'
_exptl_crystal_colour_modifier dark
_exptl_crystal_colour_primary red
_exptl_crystal_density_diffrn 3.907
_exptl_crystal_description block
_exptl_crystal_F_000 223
_exptl_crystal_size_max 0.1
_exptl_crystal_size_mid 0.08
_exptl_crystal_size_min 0.06
_refine_diff_density_max 0.732
_refine_diff_density_min -0.433
_refine_diff_density_rms 0.151
_refine_ls_extinction_coef 0.014(3)
_refine_ls_extinction_expression Fc^*^=kFc[1+0.001xFc^2^\l^3^/sin(2\q)]^-1/4^
_refine_ls_extinction_method 'SHELXL-2018/3 (Sheldrick 2018)'
_refine_ls_goodness_of_fit_ref 1.116
_refine_ls_hydrogen_treatment undef
_refine_ls_matrix_type full
_refine_ls_number_parameters 10
_refine_ls_number_reflns 83
_refine_ls_number_restraints 3
_refine_ls_restrained_S_all 1.107
_refine_ls_R_factor_all 0.0176
_refine_ls_R_factor_gt 0.0176
_refine_ls_shift/su_max 0.000
_refine_ls_shift/su_mean 0.000
_refine_ls_structure_factor_coef Fsqd
_refine_ls_weighting_details 'w=1/[\s^2^(Fo^2^)+(0.0296P)^2^] where P=(Fo^2^+2Fc^2^)/3'
_refine_ls_weighting_scheme calc
_refine_ls_wR_factor_gt 0.0423
_refine_ls_wR_factor_ref 0.0423
_reflns_Friedel_coverage 0.000
_reflns_number_gt 83
_reflns_number_total 83
_reflns_threshold_expression 'I > 2\s(I)'
_cod_data_source_file d4dt02879a2.cif
_cod_data_source_block shs_16_ilgu_auto
_cod_original_cell_volume 224.48(3)
_cod_database_code 7717595
_shelx_shelxl_version_number 2018/3
_chemical_oxdiff_formula C2N1H6PbBr2I1
_chemical_oxdiff_usercomment HD27
_shelx_space_group_comment
;
The symmetry employed for this shelxl refinement is uniquely defined
by the following loop, which should always be used as a source of
symmetry information in preference to the above space-group names.
They are only intended as comments.
;
_shelx_estimated_absorpt_t_max 0.257
_shelx_estimated_absorpt_t_min 0.147
_olex2_refinement_description
;
1. Shared sites
{Br1, I1}
2. Restrained distances
 C1_$1-N1_$2
 1.45 with sigma of 0.02
 N1_$2-C1_$3
 1.45 with sigma of 0.02
 C1_$1-C1_$3
 1.45 with sigma of 0.02
3. Uiso/Uaniso restraints and constraints
Uanis(Br1) = Uanis(I1)
Uanis(N1) = Uanis(C1)
4. Others
 Sof(I1)=0.0625*(1-FVAR(2))
 Sof(Br1)=0.0625*FVAR(2)
 Fixed Sof: N1(0.020825) C1(0.041675)
;
_olex2_submission_special_instructions 'No special instructions were received'
_oxdiff_exptl_absorpt_empirical_details
;
Empirical correction (ABSPACK) includes:
- Absorption correction using spherical harmonics
- Frame scaling
;
_oxdiff_exptl_absorpt_empirical_full_max 1.221
_oxdiff_exptl_absorpt_empirical_full_min 0.830

loop_
_space_group_symop_operation_xyz
'x, y, z'
'-x, -y, z'
'-x, y, -z'
'x, -y, -z'
'z, x, y'
'z, -x, -y'
'-z, -x, y'
'-z, x, -y'
'y, z, x'
'-y, z, -x'
'y, -z, -x'
'-y, -z, x'
'y, x, -z'
'-y, -x, -z'
'y, -x, z'
'-y, x, z'
'x, z, -y'
'-x, z, y'
'-x, -z, -y'
'x, -z, y'
'z, y, -x'
'z, -y, x'
'-z, y, x'
'-z, -y, -x'
'-x, -y, -z'
'x, y, -z'
'x, -y, z'
'-x, y, z'
'-z, -x, -y'
'-z, x, y'
'z, x, -y'
'z, -x, y'
'-y, -z, -x'
'y, -z, x'
'-y, z, x'
'y, z, -x'
'-y, -x, z'
'y, x, z'
'-y, x, -z'
'y, -x, -z'
'-x, -z, y'
'x, -z, -y'
'x, z, y'
'-x, z, -y'
'-z, -y, x'
'-z, y, -x'
'z, -y, -x'
'z, y, x'

loop_
_atom_site_label
_atom_site_type_symbol
_atom_site_fract_x
_atom_site_fract_y
_atom_site_fract_z
_atom_site_U_iso_or_equiv
_atom_site_adp_type
_atom_site_occupancy
_atom_site_site_symmetry_order
_atom_site_calc_flag
_atom_site_refinement_flags_posn
_atom_site_refinement_flags_adp
_atom_site_refinement_flags_occupancy
_atom_site_disorder_assembly
_atom_site_disorder_group
Pb1 Pb 0.500000 0.500000 0.500000 0.0316(3) Uani 1 48 d S T P . .
Br1 Br 0.500000 0.000000 0.500000 0.0731(6) Uani 0.693(12) 16 d S T P A 1
I1 I 0.500000 0.000000 0.500000 0.0731(6) Uani 0.307(12) 16 d S T P A 2
N1 N 0.000000 0.000000 0.203(3) 0.064(12) Uani 0.1666 8 d S T P . .
C1 C 0.000000 -0.0853(12) 0.0853(12) 0.064(12) Uani 0.1667 4 d S T P . .

loop_
_atom_site_aniso_label
_atom_site_aniso_U_11
_atom_site_aniso_U_22
_atom_site_aniso_U_33
_atom_site_aniso_U_23
_atom_site_aniso_U_13
_atom_site_aniso_U_12
Pb1 0.0316(3) 0.0316(3) 0.0316(3) 0.000 0.000 0.000
Br1 0.0963(9) 0.0267(7) 0.0963(9) 0.000 0.000 0.000
I1 0.0963(9) 0.0267(7) 0.0963(9) 0.000 0.000 0.000
N1 0.071(17) 0.071(17) 0.05(2) 0.000 0.000 0.000
C1 0.071(17) 0.071(17) 0.05(2) 0.000 0.000 0.000

loop_
_atom_type_symbol
_atom_type_description
_atom_type_scat_dispersion_real
_atom_type_scat_dispersion_imag
_atom_type_scat_source
Br Br -0.2901 2.4595 'International Tables Vol C Tables 4.2.6.8 and 6.1.1.4'
C C 0.0033 0.0016 'International Tables Vol C Tables 4.2.6.8 and 6.1.1.4'
I I -0.4742 1.8119 'International Tables Vol C Tables 4.2.6.8 and 6.1.1.4'
N N 0.0061 0.0033 'International Tables Vol C Tables 4.2.6.8 and 6.1.1.4'
Pb Pb -3.3944 10.1111 'International Tables Vol C Tables 4.2.6.8 and 6.1.1.4'

loop_
_geom_angle_atom_site_label_1
_geom_angle_atom_site_label_2
_geom_angle_atom_site_label_3
_geom_angle
_geom_angle_site_symmetry_1
_geom_angle_site_symmetry_3
_geom_angle_publ_flag
Br1 Pb1 Br1 90.0 9_655 . ?
Br1 Pb1 Br1 90.0 1_565 5 ?
Br1 Pb1 Br1 90.0 1_565 5_556 ?
Br1 Pb1 Br1 90.0 1_565 9 ?
Br1 Pb1 Br1 90.0 9_655 5_556 ?
Br1 Pb1 Br1 90.0 9_655 1_565 ?
Br1 Pb1 Br1 90.0 . 5 ?
Br1 Pb1 Br1 90.0 . 9 ?
Br1 Pb1 Br1 180.0 . 1_565 ?
Br1 Pb1 Br1 90.0 5 9 ?
Br1 Pb1 Br1 90.0 . 5_556 ?
Br1 Pb1 Br1 90.0 9_655 5 ?
Br1 Pb1 Br1 180.0 5 5_556 ?
Br1 Pb1 Br1 180.0 9_655 9 ?
Br1 Pb1 Br1 90.0 5_556 9 ?
I1 Pb1 Br1 90.0 . 9 ?
I1 Pb1 Br1 90.0 . 5 ?
I1 Pb1 Br1 180.0 . 1_565 ?
I1 Pb1 Br1 90.0 . 5_556 ?
Pb1 Br1 Pb1 180.0 1_545 . ?
Pb1 I1 Pb1 180.0 1_545 . ?
N1 N1 N1 60.0 5 11 ?
N1 N1 N1 60.0 29 9 ?
N1 N1 N1 90.000(1) 29 5 ?
N1 N1 N1 60.000(1) 29 11 ?
N1 N1 N1 60.000(1) 5 9 ?
N1 N1 N1 90.000(1) 9 11 ?
C1 N1 N1 30.31(8) 9 29 ?
C1 N1 N1 55.1(5) 8 11 ?
C1 N1 N1 9.0(11) 8 29 ?
C1 N1 N1 81.0(11) 6 29 ?
C1 N1 N1 55.1(5) . 5 ?
C1 N1 N1 69.4(5) 34 9 ?
C1 N1 N1 81.0(11) 2 11 ?
C1 N1 N1 55.1(5) 2 29 ?
C1 N1 N1 55.1(5) 6 11 ?
C1 N1 N1 69.4(5) 34 5 ?
C1 N1 N1 55.1(5) 6 9 ?
C1 N1 N1 9.0(11) 2 9 ?
C1 N1 N1 9.0(11) 6 5 ?
C1 N1 N1 9.0(11) . 11 ?
C1 N1 N1 30.31(8) 33 11 ?
C1 N1 N1 30.31(8) 10 5 ?
C1 N1 N1 69.4(5) 10 11 ?
C1 N1 N1 55.1(5) 8 9 ?
C1 N1 N1 30.31(8) 33 5 ?
C1 N1 N1 81.0(11) . 9 ?
C1 N1 N1 69.4(5) 33 29 ?
C1 N1 N1 30.31(8) 34 11 ?
C1 N1 N1 69.4(5) 33 9 ?
C1 N1 N1 69.4(5) 9 11 ?
C1 N1 N1 30.31(8) 10 9 ?
C1 N1 N1 69.4(5) 9 5 ?
C1 N1 N1 30.31(8) 34 29 ?
C1 N1 N1 55.1(6) . 29 ?
C1 N1 N1 69.4(5) 10 29 ?
C1 N1 N1 81.0(11) 8 5 ?
C1 N1 N1 55.1(5) 2 5 ?
C1 N1 N1 30.31(8) 9 9 ?
C1 N1 C1 61.1(15) 2 34 ?
C1 N1 C1 24.8(6) 8 34 ?
C1 N1 C1 42.4(8) 9 10 ?
C1 N1 C1 72(2) . 2 ?
C1 N1 C1 24.8(6) . 33 ?
C1 N1 C1 61.1(15) 6 9 ?
C1 N1 C1 61.5(12) 34 10 ?
C1 N1 C1 49.1(14) . 6 ?
C1 N1 C1 49.1(14) 8 2 ?
C1 N1 C1 42.4(8) 34 33 ?
C1 N1 C1 61.1(15) 8 10 ?
C1 N1 C1 61.1(15) 6 34 ?
C1 N1 C1 61.1(15) 2 33 ?
C1 N1 C1 61.1(15) 8 33 ?
C1 N1 C1 42.4(8) 33 10 ?
C1 N1 C1 49.1(14) 8 . ?
C1 N1 C1 61.1(15) . 10 ?
C1 N1 C1 42.4(8) 34 9 ?
C1 N1 C1 24.8(6) 8 9 ?
C1 N1 C1 61.5(12) 33 9 ?
C1 N1 C1 24.8(6) 6 10 ?
C1 N1 C1 49.1(14) 6 2 ?
C1 N1 C1 24.8(6) 2 10 ?
C1 N1 C1 24.8(6) . 34 ?
C1 N1 C1 61.1(15) . 9 ?
C1 N1 C1 24.8(6) 2 9 ?
C1 N1 C1 24.8(6) 6 33 ?
C1 N1 C1 72(2) 8 6 ?
N1 C1 N1 162(2) 11 . ?
N1 C1 C1 81.4(10) 11 5 ?
N1 C1 C1 81.4(10) . 9 ?
N1 C1 C1 81.4(10) 11 30 ?
N1 C1 C1 54.0(11) . 2 ?
N1 C1 C1 114.9(10) 11 9 ?
N1 C1 C1 114.9(10) . 30 ?
N1 C1 C1 144.0(11) 11 2 ?
N1 C1 C1 114.9(10) . 5 ?
N1 C1 C1 81.4(10) . 10 ?
N1 C1 C1 144.0(11) . 26 ?
N1 C1 C1 54.0(11) 11 26 ?
N1 C1 C1 114.9(10) 11 10 ?
C1 C1 N1 65.4(7) 8 . ?
C1 C1 N1 65.4(7) 34 11 ?
C1 C1 N1 124.9(5) 6 11 ?
C1 C1 N1 65.4(7) 33 11 ?
C1 C1 N1 124.9(5) 8 11 ?
C1 C1 N1 124.9(5) 34 . ?
C1 C1 N1 65.4(7) 6 . ?
C1 C1 N1 124.9(6) 33 . ?
C1 C1 C1 60.0 30 10 ?
C1 C1 C1 30.0 33 5 ?
C1 C1 C1 90.0 6 26 ?
C1 C1 C1 89.999(1) 6 30 ?
C1 C1 C1 54.7 33 10 ?
C1 C1 C1 60.000(1) 9 5 ?
C1 C1 C1 45.000(1) 8 2 ?
C1 C1 C1 73.2 6 9 ?
C1 C1 C1 33.6 10 5 ?
C1 C1 C1 45.000(1) 34 26 ?
C1 C1 C1 48.2 10 9 ?
C1 C1 C1 30.0 8 9 ?
C1 C1 C1 65.9 26 9 ?
C1 C1 C1 30.0 34 30 ?
C1 C1 C1 35.3 26 30 ?
C1 C1 C1 45.000(1) 33 26 ?
C1 C1 C1 90.0 8 26 ?
C1 C1 C1 73.2 33 30 ?
C1 C1 C1 65.9 2 30 ?
C1 C1 C1 35.3 2 9 ?
C1 C1 C1 90.0 26 2 ?
C1 C1 C1 89.999(1) 34 2 ?
C1 C1 C1 54.736(1) 8 30 ?
C1 C1 C1 73.2 8 10 ?
C1 C1 C1 89.999(1) 34 33 ?
C1 C1 C1 30.0 6 10 ?
C1 C1 C1 54.7 6 5 ?
C1 C1 C1 33.6 30 9 ?
C1 C1 C1 73.2 34 5 ?
C1 C1 C1 65.9 26 10 ?
C1 C1 C1 35.3 2 10 ?
C1 C1 C1 54.7 34 9 ?
C1 C1 C1 90.0 33 9 ?
C1 C1 C1 48.189(1) 30 5 ?
C1 C1 C1 90.0 8 5 ?
C1 C1 C1 45.0 6 2 ?
C1 C1 C1 90.000(1) 6 8 ?
C1 C1 C1 119.998(1) 34 6 ?
C1 C1 C1 65.9 2 5 ?
C1 C1 C1 35.3 26 5 ?
C1 C1 C1 59.999(2) 6 33 ?
C1 C1 C1 60.000(1) 34 8 ?
C1 C1 C1 89.999(1) 34 10 ?
C1 C1 C1 89.999(1) 33 2 ?
C1 C1 C1 119.999(1) 33 8 ?

loop_
_geom_bond_atom_site_label_1
_geom_bond_atom_site_label_2
_geom_bond_distance
_geom_bond_site_symmetry_2
_geom_bond_publ_flag
Pb1 Br1 3.03875(15) 9_655 ?
Pb1 Br1 3.03875(15) 9 ?
Pb1 Br1 3.03875(15) 5_556 ?
Pb1 Br1 3.03875(15) . ?
Pb1 Br1 3.03875(15) 1_565 ?
Pb1 Br1 3.03875(15) 5 ?
Pb1 I1 3.03875(15) . ?
N1 N1 1.74(3) 9 ?
N1 N1 1.74(3) 11 ?
N1 N1 1.74(3) 29 ?
N1 N1 1.74(3) 5 ?
N1 C1 1.433(15) 34 ?
N1 C1 0.882(15) 6 ?
N1 C1 0.882(15) 8 ?
N1 C1 1.433(15) 33 ?
N1 C1 0.882(15) . ?
N1 C1 1.433(15) 9 ?
N1 C1 0.882(15) 2 ?
N1 C1 1.433(15) 10 ?
C1 C1 0.733(10) 34 ?
C1 C1 1.269(18) 30 ?
C1 C1 1.269(18) 5 ?
C1 C1 0.733(10) 33 ?
C1 C1 0.733(10) 6 ?
C1 C1 1.269(18) 9 ?
C1 C1 1.036(15) 26 ?
C1 C1 1.036(15) 2 ?
C1 C1 1.269(18) 10 ?
C1 C1 0.733(10) 8 ?

loop_
_geom_torsion_atom_site_label_1
_geom_torsion_atom_site_label_2
_geom_torsion_atom_site_label_3
_geom_torsion_atom_site_label_4
_geom_torsion
_geom_torsion_site_symmetry_1
_geom_torsion_site_symmetry_2
_geom_torsion_site_symmetry_3
_geom_torsion_site_symmetry_4
_geom_torsion_publ_flag
N1 N1 C1 N1 180.000(2) 9 . . 11 ?
N1 N1 C1 N1 120.4(7) 5 . . 11 ?
N1 N1 C1 N1 -120.4(7) 29 . . 11 ?
N1 N1 C1 C1 -119.1(13) 5 . . 34 ?
N1 N1 C1 C1 0.000(1) 9 . . 26 ?
N1 N1 C1 C1 155.61(7) 11 . . 9 ?
N1 N1 C1 C1 0.001(1) 29 . . 34 ?
N1 N1 C1 C1 51.0(4) 9 . . 6 ?
N1 N1 C1 C1 -59.6(7) 9 . . 34 ?
N1 N1 C1 C1 -59.6(7) 5 . . 26 ?
N1 N1 C1 C1 119.1(13) 29 . . 33 ?
N1 N1 C1 C1 153.3(2) 11 . . 30 ?
N1 N1 C1 C1 -86.3(9) 5 . . 30 ?
N1 N1 C1 C1 -129.0(4) 11 . . 6 ?
N1 N1 C1 C1 8.5(10) 29 . . 8 ?
N1 N1 C1 C1 -110.6(3) 5 . . 8 ?
N1 N1 C1 C1 -83.9(6) 5 . . 9 ?
N1 N1 C1 C1 -35.2(7) 5 . . 10 ?
N1 N1 C1 C1 -153.3(2) 11 . . 5 ?
N1 N1 C1 C1 59.6(7) 9 . . 33 ?
N1 N1 C1 C1 -8.5(10) 5 . . 6 ?
N1 N1 C1 C1 180.000(2) 11 . . 26 ?
N1 N1 C1 C1 110.6(3) 29 . . 6 ?
N1 N1 C1 C1 -155.61(7) 11 . . 10 ?
N1 N1 C1 C1 24.39(7) 9 . . 10 ?
N1 N1 C1 C1 -51.0(4) 9 . . 8 ?
N1 N1 C1 C1 35.2(7) 29 . . 9 ?
N1 N1 C1 C1 129.0(4) 11 . . 8 ?
N1 N1 C1 C1 -24.39(7) 9 . . 9 ?
N1 N1 C1 C1 120.4(7) 11 . . 34 ?
N1 N1 C1 C1 86.3(9) 29 . . 5 ?
N1 N1 C1 C1 -59.6(7) 5 . . 2 ?
N1 N1 C1 C1 26.7(2) 9 . . 5 ?
N1 N1 C1 C1 -0.001(1) 5 . . 33 ?
N1 N1 C1 C1 59.6(7) 29 . . 2 ?
N1 N1 C1 C1 -32.8(4) 5 . . 5 ?
N1 N1 C1 C1 0.000(1) 9 . . 2 ?
N1 N1 C1 C1 180.000(2) 11 . . 2 ?
N1 N1 C1 C1 32.8(4) 29 . . 30 ?
N1 N1 C1 C1 59.6(7) 29 . . 26 ?
N1 N1 C1 C1 -26.7(2) 9 . . 30 ?
N1 N1 C1 C1 -120.4(7) 11 . . 33 ?
N1 N1 C1 C1 83.9(6) 29 . . 10 ?
C1 N1 C1 N1 -120.4(7) 34 . . 11 ?
C1 N1 C1 N1 180.000(2) 2 . . 11 ?
C1 N1 C1 N1 155.61(6) 10 . . 11 ?
C1 N1 C1 N1 120.4(7) 33 . . 11 ?
C1 N1 C1 N1 129.0(4) 6 . . 11 ?
C1 N1 C1 N1 -155.61(7) 9 . . 11 ?
C1 N1 C1 N1 -129.0(4) 8 . . 11 ?
C1 N1 C1 C1 77.77(16) 8 . . 5 ?
C1 N1 C1 C1 -35.2(7) 33 . . 10 ?
C1 N1 C1 C1 -51.13(16) 10 . . 30 ?
C1 N1 C1 C1 24.39(7) 2 . . 10 ?
C1 N1 C1 C1 -24.39(7) 2 . . 9 ?
C1 N1 C1 C1 26.6(3) 10 . . 6 ?
C1 N1 C1 C1 75.4(5) 8 . . 10 ?
C1 N1 C1 C1 26.7(2) 2 . . 5 ?
C1 N1 C1 C1 -75.4(5) 10 . . 8 ?
C1 N1 C1 C1 26.6(3) 8 . . 9 ?
C1 N1 C1 C1 -8.5(10) 33 . . 6 ?
C1 N1 C1 C1 -32.8(4) 33 . . 5 ?
C1 N1 C1 C1 -8.5(10) 8 . . 34 ?
C1 N1 C1 C1 59.6(7) 34 . . 26 ?
C1 N1 C1 C1 32.8(4) 34 . . 30 ?
C1 N1 C1 C1 -77.77(16) 6 . . 30 ?
C1 N1 C1 C1 -59.6(7) 33 . . 2 ?
C1 N1 C1 C1 24.39(7) 9 . . 2 ?
C1 N1 C1 C1 -86.3(9) 33 . . 30 ?
C1 N1 C1 C1 -24.39(7) 10 . . 2 ?
C1 N1 C1 C1 -59.6(7) 2 . . 34 ?
C1 N1 C1 C1 -119.1(13) 33 . . 34 ?
C1 N1 C1 C1 -2.4(3) 9 . . 30 ?
C1 N1 C1 C1 -26.7(2) 2 . . 30 ?
C1 N1 C1 C1 83.9(6) 34 . . 10 ?
C1 N1 C1 C1 -24.39(7) 10 . . 26 ?
C1 N1 C1 C1 0.000(1) 2 . . 26 ?
C1 N1 C1 C1 -51.0(4) 2 . . 8 ?
C1 N1 C1 C1 -26.6(3) 9 . . 8 ?
C1 N1 C1 C1 -24.3(6) 6 . . 5 ?
C1 N1 C1 C1 2.4(3) 10 . . 5 ?
C1 N1 C1 C1 -83.9(6) 10 . . 34 ?
C1 N1 C1 C1 -75.4(5) 6 . . 9 ?
C1 N1 C1 C1 75.4(5) 9 . . 6 ?
C1 N1 C1 C1 -110.6(3) 33 . . 8 ?
C1 N1 C1 C1 -110.6(3) 6 . . 34 ?
C1 N1 C1 C1 -48.77(14) 10 . . 9 ?
C1 N1 C1 C1 -35.2(7) 9 . . 34 ?
C1 N1 C1 C1 83.9(6) 9 . . 33 ?
C1 N1 C1 C1 -102.1(8) 6 . . 8 ?
C1 N1 C1 C1 51.0(4) 8 . . 26 ?
C1 N1 C1 C1 51.13(16) 9 . . 5 ?
C1 N1 C1 C1 -83.9(6) 33 . . 9 ?
C1 N1 C1 C1 8.5(10) 6 . . 33 ?
C1 N1 C1 C1 86.3(9) 34 . . 5 ?
C1 N1 C1 C1 8.5(10) 34 . . 8 ?
C1 N1 C1 C1 24.39(7) 9 . . 26 ?
C1 N1 C1 C1 35.2(7) 34 . . 9 ?
C1 N1 C1 C1 119.1(13) 34 . . 33 ?
C1 N1 C1 C1 51.0(4) 2 . . 6 ?
C1 N1 C1 C1 48.77(13) 9 . . 10 ?
C1 N1 C1 C1 24.3(6) 8 . . 30 ?
C1 N1 C1 C1 -59.6(7) 33 . . 26 ?
C1 N1 C1 C1 59.6(7) 34 . . 2 ?
C1 N1 C1 C1 59.6(7) 2 . . 33 ?
C1 N1 C1 C1 -51.0(4) 6 . . 26 ?
C1 N1 C1 C1 110.6(3) 34 . . 6 ?
C1 N1 C1 C1 -51.0(4) 6 . . 2 ?
C1 N1 C1 C1 110.6(3) 8 . . 33 ?
C1 N1 C1 C1 35.2(7) 10 . . 33 ?
C1 N1 C1 C1 -26.6(3) 6 . . 10 ?
C1 N1 C1 C1 102.1(8) 8 . . 6 ?
C1 N1 C1 C1 51.0(4) 8 . . 2 ?
